data_4032151
loop_
_publ_author_name
'Wang, Yuanfeng'
'Pan, Jian'
'Dong, Jingjiao'
'Yu, Chenxia'
'Li, Tuanjie'
'Wang, Xiang-Shan'
'Shen, Shide'
'Yao, Changsheng'

_publ_section_title
;
 N-Heterocyclic Carbene-Catalyzed [4 + 2] Cyclization of Saturated
 Carboxylic Acid with o-Quinone Methides through in Situ Activation:
 Enantioselective Synthesis of Dihydrocoumarins.
;
_journal_issue 3
_journal_name_full 'The Journal of organic chemistry'
_journal_page_first 1790
_journal_page_last 1795
_journal_paper_doi 10.1021/acs.joc.6b02444
_journal_volume 82
_journal_year 2017
_chemical_absolute_configuration ad
_chemical_formula_moiety 'C23 H17 Br O5'
_chemical_formula_sum 'C23 H17 Br O5'
_chemical_formula_weight 453.28
_chemical_name_systematic
; 
 ? 
;
_space_group_IT_number 19
_symmetry_cell_setting orthorhombic
_symmetry_space_group_name_Hall 'P 2ac 2ab'
_symmetry_space_group_name_H-M 'P 21 21 21'
_atom_sites_solution_hydrogens geom
_atom_sites_solution_primary direct
_atom_sites_solution_secondary difmap
_audit_creation_method SHELXL-97
_cell_angle_alpha 90.00
_cell_angle_beta 90.00
_cell_angle_gamma 90.00
_cell_formula_units_Z 4
_cell_length_a 6.120(3)
_cell_length_b 13.432(6)
_cell_length_c 23.716(10)
_cell_measurement_reflns_used 1649
_cell_measurement_temperature 296(2)
_cell_measurement_theta_max 20.16
_cell_measurement_theta_min 2.99
_cell_volume 1949.5(15)
_computing_cell_refinement APEX2
_computing_data_collection 'APEX2 (Bruker, 2005)'
_computing_data_reduction APEX2
_computing_molecular_graphics SHELXTL
_computing_publication_material 'local programs'
_computing_structure_refinement SHELXTL
_computing_structure_solution 'SHELXTL (Bruker, 2005)'
_diffrn_ambient_temperature 296(2)
_diffrn_measured_fraction_theta_full 0.987
_diffrn_measured_fraction_theta_max 0.987
_diffrn_measurement_device_type 'APEX2 CCD detector'
_diffrn_measurement_method 'phi and omega scans'
_diffrn_radiation_monochromator graphite
_diffrn_radiation_source 'fine-focus sealed tube'
_diffrn_radiation_type MoK\a
_diffrn_radiation_wavelength 0.71073
_diffrn_reflns_av_R_equivalents 0.0387
_diffrn_reflns_av_sigmaI/netI 0.0689
_diffrn_reflns_limit_h_max 7
_diffrn_reflns_limit_h_min -7
_diffrn_reflns_limit_k_max 16
_diffrn_reflns_limit_k_min -10
_diffrn_reflns_limit_l_max 28
_diffrn_reflns_limit_l_min -19
_diffrn_reflns_number 7933
_diffrn_reflns_theta_full 25.56
_diffrn_reflns_theta_max 25.56
_diffrn_reflns_theta_min 1.72
_exptl_absorpt_coefficient_mu 2.142
_exptl_absorpt_correction_T_max 0.7452
_exptl_absorpt_correction_T_min 0.6338
_exptl_absorpt_correction_type multi-scan
_exptl_absorpt_process_details 'SADABS (Bruker, 2008)'
_exptl_crystal_colour colorless
_exptl_crystal_density_diffrn 1.544
_exptl_crystal_density_method 'not measured'
_exptl_crystal_description block
_exptl_crystal_F_000 920
_exptl_crystal_size_max 0.32
_exptl_crystal_size_mid 0.23
_exptl_crystal_size_min 0.18
_refine_diff_density_max 0.199
_refine_diff_density_min -0.375
_refine_diff_density_rms 0.048
_refine_ls_abs_structure_details 'Flack H D (1983), Acta Cryst. A39, 876-881'
_refine_ls_abs_structure_Flack -0.020(9)
_refine_ls_extinction_method none
_refine_ls_goodness_of_fit_ref 1.028
_refine_ls_hydrogen_treatment constr
_refine_ls_matrix_type full
_refine_ls_number_parameters 263
_refine_ls_number_reflns 3585
_refine_ls_number_restraints 0
_refine_ls_restrained_S_all 1.028
_refine_ls_R_factor_all 0.0951
_refine_ls_R_factor_gt 0.0386
_refine_ls_shift/su_max 0.000
_refine_ls_shift/su_mean 0.000
_refine_ls_structure_factor_coef Fsqd
_refine_ls_weighting_details 'calc w=1/[\s^2^(Fo^2^)+(0.0235P)^2^+0.0000P] where P=(Fo^2^+2Fc^2^)/3'
_refine_ls_weighting_scheme calc
_refine_ls_wR_factor_gt 0.0659
_refine_ls_wR_factor_ref 0.0780
_reflns_number_gt 2107
_reflns_number_total 3585
_reflns_threshold_expression >2sigma(I)
_cod_data_source_file jo6b02444_si_002.cif
_cod_data_source_block 1
_cod_depositor_comments
;
The following automatic conversions were performed:

'_symmetry_cell_setting' value 'Orthorhombic' changed to
'orthorhombic' according to
/usr/data/users/saulius/crontab/automatic-downloads/rss-feeds/ACS/lib/dictionaries/cif_core.dic
dictionary named 'cif_core.dic' version 2.4.2 from 2011-04-26.

Automatic conversion script
Id: cif_fix_values 4268 2015-11-12 08:31:59Z antanas 

 Adding full bibliography for 4032151.cif.
;
_cod_original_cell_volume 1949.6(15)
_cod_original_sg_symbol_H-M 'P2(1)2(1)2(1) '
_cod_database_code 4032151

loop_
_symmetry_equiv_pos_as_xyz
'x, y, z'
'-x+1/2, -y, z+1/2'
'-x, y+1/2, -z+1/2'
'x+1/2, -y+1/2, -z'

loop_
_atom_site_label
_atom_site_type_symbol
_atom_site_fract_x
_atom_site_fract_y
_atom_site_fract_z
_atom_site_U_iso_or_equiv
_atom_site_adp_type
_atom_site_occupancy
_atom_site_symmetry_multiplicity
_atom_site_calc_flag
_atom_site_refinement_flags
Br1 Br 0.57700(8) 0.69909(4) 0.037088(18) 0.0868(2) Uani 1 1 d .
C1 C 1.2984(7) 0.8296(3) 0.32451(16) 0.0576(12) Uani 1 1 d .
H1 H 1.4093 0.8537 0.3015 0.069 Uiso 1 1 calc R
C2 C 1.3027(7) 0.8455(3) 0.38156(18) 0.0575(12) Uani 1 1 d .
C3 C 1.1403(7) 0.8103(3) 0.41573(17) 0.0553(11) Uani 1 1 d .
C4 C 0.9634(7) 0.7612(3) 0.39574(15) 0.0583(12) Uani 1 1 d .
H4 H 0.8509 0.7399 0.4192 0.070 Uiso 1 1 calc R
C5 C 0.9610(7) 0.7444(3) 0.33754(15) 0.0519(11) Uani 1 1 d .
C6 C 1.1241(6) 0.7764(3) 0.30193(15) 0.0476(11) Uani 1 1 d .
C7 C 1.3959(8) 0.8810(3) 0.46944(17) 0.0775(14) Uani 1 1 d .
H7A H 1.3883 0.9458 0.4874 0.093 Uiso 1 1 calc R
H7B H 1.5018 0.8409 0.4897 0.093 Uiso 1 1 calc R
C8 C 0.7731(8) 0.6511(3) 0.26615(18) 0.0597(12) Uani 1 1 d .
C9 C 0.9846(6) 0.6505(3) 0.23372(15) 0.0516(11) Uani 1 1 d .
H9 H 1.0759 0.5993 0.2514 0.062 Uiso 1 1 calc R
C10 C 1.1116(6) 0.7499(3) 0.24014(14) 0.0482(11) Uani 1 1 d .
H10 H 1.2618 0.7366 0.2279 0.058 Uiso 1 1 calc R
C11 C 0.7994(7) 0.6414(3) 0.08224(18) 0.0584(12) Uani 1 1 d .
C12 C 0.7958(7) 0.6589(3) 0.13926(16) 0.0541(11) Uani 1 1 d .
H12 H 0.6834 0.6961 0.1552 0.065 Uiso 1 1 calc R
C13 C 0.9619(7) 0.6206(3) 0.17315(16) 0.0520(11) Uani 1 1 d .
C14 C 1.1218(8) 0.5631(3) 0.1477(2) 0.0691(14) Uani 1 1 d .
H14 H 1.2339 0.5365 0.1695 0.083 Uiso 1 1 calc R
C15 C 1.1170(9) 0.5450(3) 0.0907(2) 0.0797(15) Uani 1 1 d .
H15 H 1.2237 0.5047 0.0747 0.096 Uiso 1 1 calc R
C16 C 0.9575(9) 0.5852(4) 0.05706(19) 0.0743(14) Uani 1 1 d .
H16 H 0.9572 0.5746 0.0183 0.089 Uiso 1 1 calc R
C17 C 0.8453(7) 0.9655(3) 0.12585(18) 0.0527(11) Uani 1 1 d .
C18 C 0.7484(7) 0.9525(3) 0.17759(16) 0.0524(11) Uani 1 1 d .
H18 H 0.6228 0.9877 0.1871 0.063 Uiso 1 1 calc R
C19 C 0.8412(6) 0.8859(3) 0.21535(15) 0.0480(11) Uani 1 1 d .
H19 H 0.7769 0.8775 0.2506 0.058 Uiso 1 1 calc R
C20 C 1.0257(6) 0.8317(3) 0.20237(14) 0.0425(10) Uani 1 1 d .
C21 C 1.1220(7) 0.8484(3) 0.15040(16) 0.0567(12) Uani 1 1 d .
H21 H 1.2489 0.8142 0.1409 0.068 Uiso 1 1 calc R
C22 C 1.0335(8) 0.9142(3) 0.11281(17) 0.0633(13) Uani 1 1 d .
H22 H 1.1010 0.9244 0.0782 0.076 Uiso 1 1 calc R
C23 C 0.5714(10) 1.0799(3) 0.09536(17) 0.0853(15) Uani 1 1 d .
H23A H 0.4540 1.0333 0.1001 0.128 Uiso 1 1 calc R
H23B H 0.5391 1.1234 0.0644 0.128 Uiso 1 1 calc R
H23C H 0.5880 1.1185 0.1292 0.128 Uiso 1 1 calc R
O1 O 1.4606(6) 0.8917(2) 0.41285(12) 0.0807(10) Uani 1 1 d .
O2 O 1.1855(5) 0.8339(2) 0.47118(11) 0.0699(9) Uani 1 1 d .
O3 O 0.7756(4) 0.6956(2) 0.31752(10) 0.0644(8) Uani 1 1 d .
O4 O 0.6042(5) 0.6145(2) 0.25091(11) 0.0775(10) Uani 1 1 d .
O5 O 0.7685(6) 1.0275(2) 0.08416(12) 0.0782(10) Uani 1 1 d .

loop_
_atom_site_aniso_label
_atom_site_aniso_U_11
_atom_site_aniso_U_22
_atom_site_aniso_U_33
_atom_site_aniso_U_23
_atom_site_aniso_U_13
_atom_site_aniso_U_12
Br1 0.0794(3) 0.1227(5) 0.0582(3) -0.0021(3) -0.0149(3) 0.0024(4)
C1 0.043(3) 0.082(4) 0.048(3) 0.009(2) 0.007(2) -0.003(3)
C2 0.050(3) 0.066(3) 0.057(3) 0.003(2) 0.000(2) 0.000(2)
C3 0.057(3) 0.060(3) 0.049(3) 0.002(2) 0.000(2) 0.003(3)
C4 0.059(3) 0.072(3) 0.044(2) 0.013(2) 0.014(2) 0.001(3)
C5 0.042(3) 0.064(3) 0.050(3) 0.011(2) -0.007(2) -0.001(2)
C6 0.034(2) 0.066(3) 0.042(2) 0.006(2) -0.0006(18) 0.003(2)
C7 0.088(4) 0.089(4) 0.056(3) -0.001(3) -0.008(3) -0.008(3)
C8 0.052(3) 0.072(3) 0.055(3) 0.014(2) -0.004(2) 0.001(3)
C9 0.043(3) 0.058(3) 0.054(3) 0.006(2) -0.005(2) 0.008(2)
C10 0.033(2) 0.066(3) 0.046(2) -0.002(2) 0.0060(18) 0.002(2)
C11 0.057(3) 0.063(3) 0.055(3) -0.005(2) -0.003(2) -0.001(3)
C12 0.050(3) 0.058(3) 0.054(3) -0.008(2) 0.000(2) 0.003(2)
C13 0.050(3) 0.044(3) 0.062(3) -0.001(2) -0.002(2) 0.009(2)
C14 0.060(4) 0.060(3) 0.087(4) 0.003(3) 0.000(3) 0.010(3)
C15 0.081(4) 0.066(4) 0.093(4) -0.015(3) 0.024(3) 0.019(3)
C16 0.080(4) 0.074(4) 0.069(3) -0.022(3) 0.017(3) -0.014(3)
C17 0.070(3) 0.048(3) 0.040(3) -0.001(2) -0.003(2) -0.002(2)
C18 0.058(3) 0.049(3) 0.051(3) -0.003(2) 0.004(2) 0.004(2)
C19 0.052(3) 0.052(3) 0.040(2) 0.003(2) 0.0109(19) 0.000(2)
C20 0.041(2) 0.050(3) 0.037(2) 0.0014(18) 0.0024(18) -0.002(2)
C21 0.051(3) 0.068(3) 0.051(3) 0.002(2) 0.014(2) 0.005(2)
C22 0.077(4) 0.067(3) 0.046(2) 0.006(2) 0.024(3) 0.001(3)
C23 0.100(4) 0.072(4) 0.084(3) 0.024(3) -0.022(3) 0.012(4)
O1 0.071(2) 0.112(3) 0.0600(19) -0.0112(18) -0.0018(18) -0.025(2)
O2 0.075(2) 0.090(2) 0.0440(18) -0.0031(15) -0.0001(15) -0.0070(17)
O3 0.0458(18) 0.094(2) 0.0535(17) 0.0075(18) 0.0019(14) -0.011(2)
O4 0.059(2) 0.105(3) 0.0690(19) 0.0139(17) -0.0132(18) -0.030(2)
O5 0.110(3) 0.067(2) 0.058(2) 0.0135(17) 0.002(2) 0.017(2)

loop_
_atom_type_symbol
_atom_type_description
_atom_type_scat_dispersion_real
_atom_type_scat_dispersion_imag
_atom_type_scat_source
C C 0.0033 0.0016 'International Tables Vol C Tables 4.2.6.8 and 6.1.1.4'
H H 0.0000 0.0000 'International Tables Vol C Tables 4.2.6.8 and 6.1.1.4'
Br Br -0.2901 2.4595 'International Tables Vol C Tables 4.2.6.8 and 6.1.1.4'
O O 0.0106 0.0060 'International Tables Vol C Tables 4.2.6.8 and 6.1.1.4'

loop_
_geom_angle_atom_site_label_1
_geom_angle_atom_site_label_2
_geom_angle_atom_site_label_3
_geom_angle
C2 C1 C6 118.4(4)
C2 C1 H1 120.8
C6 C1 H1 120.8
C3 C2 O1 110.4(4)
C3 C2 C1 121.2(4)
O1 C2 C1 128.3(4)
C4 C3 C2 122.9(4)
C4 C3 O2 127.3(4)
C2 C3 O2 109.8(4)
C3 C4 C5 115.6(4)
C3 C4 H4 122.2
C5 C4 H4 122.2
C6 C5 O3 121.9(3)
C6 C5 C4 123.2(4)
O3 C5 C4 114.8(4)
C5 C6 C1 118.7(3)
C5 C6 C10 119.0(3)
C1 C6 C10 122.2(3)
O1 C7 O2 109.0(3)
O1 C7 H7A 109.9
O2 C7 H7A 109.9
O1 C7 H7B 109.9
O2 C7 H7B 109.9
H7A C7 H7B 108.3
O4 C8 O3 117.4(4)
O4 C8 C9 125.7(4)
O3 C8 C9 116.8(4)
C13 C9 C8 114.3(4)
C13 C9 C10 111.7(3)
C8 C9 C10 112.0(3)
C13 C9 H9 106.0
C8 C9 H9 106.0
C10 C9 H9 106.0
C6 C10 C20 114.9(3)
C6 C10 C9 108.8(3)
C20 C10 C9 113.1(3)
C6 C10 H10 106.5
C20 C10 H10 106.5
C9 C10 H10 106.5
C16 C11 C12 122.5(4)
C16 C11 Br1 119.2(4)
C12 C11 Br1 118.3(3)
C11 C12 C13 119.6(4)
C11 C12 H12 120.2
C13 C12 H12 120.2
C14 C13 C12 118.0(4)
C14 C13 C9 120.1(4)
C12 C13 C9 121.5(4)
C15 C14 C13 120.8(4)
C15 C14 H14 119.6
C13 C14 H14 119.6
C16 C15 C14 121.2(5)
C16 C15 H15 119.4
C14 C15 H15 119.4
C11 C16 C15 117.9(4)
C11 C16 H16 121.1
C15 C16 H16 121.1
C18 C17 O5 124.9(4)
C18 C17 C22 119.8(4)
O5 C17 C22 115.3(4)
C17 C18 C19 118.8(4)
C17 C18 H18 120.6
C19 C18 H18 120.6
C20 C19 C18 122.1(4)
C20 C19 H19 118.9
C18 C19 H19 118.9
C19 C20 C21 117.6(4)
C19 C20 C10 122.4(3)
C21 C20 C10 119.8(4)
C22 C21 C20 121.1(4)
C22 C21 H21 119.5
C20 C21 H21 119.5
C21 C22 C17 120.6(4)
C21 C22 H22 119.7
C17 C22 H22 119.7
O5 C23 H23A 109.5
O5 C23 H23B 109.5
H23A C23 H23B 109.5
O5 C23 H23C 109.5
H23A C23 H23C 109.5
H23B C23 H23C 109.5
C2 O1 C7 105.8(4)
C3 O2 C7 104.7(3)
C8 O3 C5 121.5(3)
C17 O5 C23 117.1(3)

loop_
_geom_bond_atom_site_label_1
_geom_bond_atom_site_label_2
_geom_bond_distance
Br1 C11 1.897(4)
C1 C2 1.370(5)
C1 C6 1.391(5)
C1 H1 0.9300
C2 C3 1.367(5)
C2 O1 1.367(5)
C3 C4 1.353(5)
C3 O2 1.381(4)
C4 C5 1.399(5)
C4 H4 0.9300
C5 C6 1.376(5)
C5 O3 1.394(4)
C6 C10 1.510(4)
C7 O1 1.407(5)
C7 O2 1.435(5)
C7 H7A 0.9700
C7 H7B 0.9700
C8 O4 1.201(5)
C8 O3 1.357(5)
C8 C9 1.506(6)
C9 C13 1.498(5)
C9 C10 1.553(5)
C9 H9 0.9800
C10 C20 1.512(5)
C10 H10 0.9800
C11 C16 1.365(6)
C11 C12 1.373(5)
C12 C13 1.394(5)
C12 H12 0.9300
C13 C14 1.385(5)
C14 C15 1.373(5)
C14 H14 0.9300
C15 C16 1.372(6)
C15 H15 0.9300
C16 H16 0.9300
C17 C18 1.374(5)
C17 O5 1.375(5)
C17 C22 1.378(6)
C18 C19 1.388(5)
C18 H18 0.9300
C19 C20 1.378(5)
C19 H19 0.9300
C20 C21 1.384(5)
C21 C22 1.368(5)
C21 H21 0.9300
C22 H22 0.9300
C23 O5 1.422(6)
C23 H23A 0.9600
C23 H23B 0.9600
C23 H23C 0.9600
